data_4032031
loop_
_publ_author_name
'Zou, Gong-Feng'
'Zhang, Shi-Qiang'
'Wang, Jia-Xin'
'Liao, Wei-Wei'

_publ_section_title
;
 Asymmetric Construction of Functionalized 1,2-Dihydropyridine and
 Pyridine Derivatives with Adjacent Stereocenters via a Unified Metal-Free
 Catalytic Approach.
;
_journal_issue 13
_journal_name_full 'The Journal of organic chemistry'
_journal_page_first 5717
_journal_page_last 5725
_journal_paper_doi 10.1021/acs.joc.6b00791
_journal_volume 81
_journal_year 2016
_chemical_absolute_configuration unk
_chemical_formula_sum 'C27 H22 Br N3 O4'
_chemical_formula_weight 532.39
_chemical_name_systematic
; 
 ? 
;
_space_group_IT_number 19
_symmetry_cell_setting orthorhombic
_symmetry_space_group_name_Hall 'P 2ac 2ab'
_symmetry_space_group_name_H-M 'P 21 21 21'
_atom_sites_solution_hydrogens geom
_atom_sites_solution_primary direct
_atom_sites_solution_secondary difmap
_audit_creation_method SHELXL-97
_cell_angle_alpha 90.00
_cell_angle_beta 90.00
_cell_angle_gamma 90.00
_cell_formula_units_Z 4
_cell_length_a 11.3822(9)
_cell_length_b 13.3519(10)
_cell_length_c 16.9247(13)
_cell_measurement_reflns_used 1765
_cell_measurement_temperature 296(2)
_cell_measurement_theta_max 18.65
_cell_measurement_theta_min 2.35
_cell_volume 2572.1(3)
_computing_cell_refinement 'Bruker SMART'
_computing_data_collection 'Bruker SMART'
_computing_data_reduction 'Bruker SAINT'
_computing_molecular_graphics 'Bruker SHELXTL'
_computing_publication_material 'Bruker SHELXTL'
_computing_structure_refinement 'SHELXL-97 (Sheldrick, 1997)'
_computing_structure_solution 'SHELXS-97 (Sheldrick, 1990)'
_diffrn_ambient_temperature 296(2)
_diffrn_detector_area_resol_mean 5.0cm
_diffrn_measured_fraction_theta_full 0.999
_diffrn_measured_fraction_theta_max 0.999
_diffrn_measurement_device_type 'CCD area detector'
_diffrn_measurement_method 'phi and omega scans'
_diffrn_radiation_monochromator graphite
_diffrn_radiation_source 'fine-focus sealed tube'
_diffrn_radiation_type MoK\a
_diffrn_radiation_wavelength 0.71073
_diffrn_reflns_av_R_equivalents 0.0697
_diffrn_reflns_av_sigmaI/netI 0.1158
_diffrn_reflns_limit_h_max 15
_diffrn_reflns_limit_h_min -8
_diffrn_reflns_limit_k_max 17
_diffrn_reflns_limit_k_min -17
_diffrn_reflns_limit_l_max 22
_diffrn_reflns_limit_l_min -22
_diffrn_reflns_number 18943
_diffrn_reflns_theta_full 28.27
_diffrn_reflns_theta_max 28.27
_diffrn_reflns_theta_min 1.94
_exptl_absorpt_coefficient_mu 1.635
_exptl_absorpt_correction_T_max 0.7574
_exptl_absorpt_correction_T_min 0.7252
_exptl_absorpt_correction_type multi-scan
_exptl_absorpt_process_details sadabs
_exptl_crystal_density_diffrn 1.375
_exptl_crystal_density_method 'not measured'
_exptl_crystal_description block
_exptl_crystal_F_000 1088
_exptl_crystal_size_max 0.21
_exptl_crystal_size_mid 0.19
_exptl_crystal_size_min 0.18
_refine_diff_density_max 0.495
_refine_diff_density_min -0.432
_refine_diff_density_rms 0.051
_refine_ls_abs_structure_details 'Flack H D (1983), Acta Cryst. A39, 876-881'
_refine_ls_abs_structure_Flack 0.000(14)
_refine_ls_extinction_method none
_refine_ls_goodness_of_fit_ref 0.990
_refine_ls_hydrogen_treatment mixed
_refine_ls_matrix_type full
_refine_ls_number_parameters 306
_refine_ls_number_reflns 6364
_refine_ls_number_restraints 56
_refine_ls_restrained_S_all 1.005
_refine_ls_R_factor_all 0.1693
_refine_ls_R_factor_gt 0.0627
_refine_ls_shift/su_max 0.002
_refine_ls_shift/su_mean 0.000
_refine_ls_structure_factor_coef Fsqd
_refine_ls_weighting_details 'calc w=1/[\s^2^(Fo^2^)+(0.0721P)^2^+0.0000P] where P=(Fo^2^+2Fc^2^)/3'
_refine_ls_weighting_scheme calc
_refine_ls_wR_factor_gt 0.1420
_refine_ls_wR_factor_ref 0.1788
_reflns_number_gt 2723
_reflns_number_total 6364
_reflns_threshold_expression >2sigma(I)
_cod_data_source_file jo6b00791_si_001.cif
_cod_data_source_block y
_cod_depositor_comments
;
The following automatic conversions were performed:

'_symmetry_cell_setting' value 'Orthorhombic' changed to
'orthorhombic' according to
/usr/data/users/saulius/crontab/automatic-downloads/current/ACS/lib/dictionaries/cif_core.dic
dictionary named 'cif_core.dic' version 2.4.2 from 2011-04-26.

Automatic conversion script
Id: cif_fix_values 4268 2015-11-12 08:31:59Z antanas 
;
_cod_original_sg_symbol_H-M P2(1)2(1)2(1)
_cod_database_code 4032031

loop_
_symmetry_equiv_pos_as_xyz
'x, y, z'
'-x+1/2, -y, z+1/2'
'-x, y+1/2, -z+1/2'
'x+1/2, -y+1/2, -z'

loop_
_atom_site_label
_atom_site_type_symbol
_atom_site_fract_x
_atom_site_fract_y
_atom_site_fract_z
_atom_site_U_iso_or_equiv
_atom_site_adp_type
_atom_site_occupancy
_atom_site_symmetry_multiplicity
_atom_site_calc_flag
_atom_site_refinement_flags
Br1 Br 0.12599(3) 0.35077(3) 1.14581(2) 0.12001(11) Uani 1 1 d .
C1 C 0.33953(19) 0.54353(14) 1.02071(12) 0.0482(6) Uani 1 1 d .
C2 C 0.2915(2) 0.46072(16) 1.05605(13) 0.0567(7) Uani 1 1 d .
H2 H 0.3272 0.3987 1.0489 0.068 Uiso 1 1 calc R
C3 C 0.1915(2) 0.46702(19) 1.10193(14) 0.0675(8) Uani 1 1 d .
C4 C 0.1365(2) 0.55692(19) 1.11443(13) 0.0726(8) Uani 1 1 d .
H4 H 0.0691 0.5605 1.1454 0.087 Uiso 1 1 calc R
C5 C 0.1829(2) 0.64208(19) 1.08037(13) 0.0684(8) Uani 1 1 d .
H5 H 0.1474 0.7038 1.0891 0.082 Uiso 1 1 calc R
C6 C 0.2812(2) 0.63594(17) 1.03368(12) 0.0589(7) Uani 1 1 d .
H6 H 0.3103 0.6937 1.0100 0.071 Uiso 1 1 calc R
C7 C 0.17244(12) 0.35611(10) 0.83412(8) 0.0628(7) Uani 1 1 d GU
C8 C 0.13931(17) 0.31674(14) 0.76143(8) 0.1066(11) Uani 1 1 d GU
H8 H 0.1880 0.3245 0.7177 0.128 Uiso 1 1 calc R
C9 C 0.0334(2) 0.26573(18) 0.75405(13) 0.1232(12) Uani 1 1 d GU
H9 H 0.0113 0.2394 0.7054 0.148 Uiso 1 1 calc R
C10 C -0.03934(17) 0.2541(2) 0.81936(17) 0.1273(13) Uani 1 1 d GU
H10 H -0.1102 0.2200 0.8144 0.153 Uiso 1 1 calc R
C11 C -0.00622(17) 0.2935(2) 0.89206(14) 0.1805(16) Uani 1 1 d GU
H11 H -0.0549 0.2857 0.9358 0.217 Uiso 1 1 calc R
C12 C 0.09967(16) 0.34447(15) 0.89944(9) 0.1511(13) Uani 1 1 d GU
H12 H 0.1218 0.3708 0.9481 0.181 Uiso 1 1 calc R
C13 C 0.44479(19) 0.53217(15) 0.96752(11) 0.0471(6) Uani 1 1 d .
H13 H 0.4630 0.4605 0.9690 0.057 Uiso 1 1 calc R
C14 C 0.5561(2) 0.58293(16) 0.99650(13) 0.0575(7) Uani 1 1 d .
C15 C 0.5603(3) 0.66408(18) 1.04041(15) 0.0811(9) Uani 1 1 d .
H15A H 0.6323 0.6884 1.0579 0.097 Uiso 1 1 calc R
H15B H 0.4913 0.6972 1.0539 0.097 Uiso 1 1 calc R
C16 C 0.6672(2) 0.5320(2) 0.97596(15) 0.0773(9) Uani 1 1 d .
C17 C 0.8729(3) 0.5434(4) 0.9772(3) 0.169(2) Uani 1 1 d .
H17C H 0.8751 0.4800 1.0039 0.254 Uiso 1 1 calc R
H17B H 0.9338 0.5859 0.9974 0.254 Uiso 1 1 calc R
H17A H 0.8846 0.5332 0.9216 0.254 Uiso 1 1 calc R
C18 C 0.41331(18) 0.55407(14) 0.87796(11) 0.0430(6) Uani 1 1 d .
C19 C 0.40557(19) 0.66380(15) 0.86502(12) 0.0550(7) Uani 1 1 d .
C20 C 0.29469(19) 0.50652(15) 0.85919(13) 0.0480(6) Uani 1 1 d .
C21 C 0.1915(2) 0.56709(16) 0.86313(14) 0.0576(7) Uani 1 1 d .
C22 C 0.2860(2) 0.40847(16) 0.84036(13) 0.0530(7) Uani 1 1 d .
C23 C 0.3931(2) 0.35494(16) 0.82562(14) 0.0686(8) Uani 1 1 d .
H23 H 0.3928 0.2853 0.8247 0.082 Uiso 1 1 calc R
C24 C 0.4937(3) 0.40459(16) 0.81316(15) 0.0659(8) Uani 1 1 d .
H24 H 0.5599 0.3697 0.7966 0.079 Uiso 1 1 calc R
C25 C 0.5965(2) 0.56058(17) 0.79804(15) 0.0662(8) Uani 1 1 d .
C26 C 0.7615(3) 0.5511(3) 0.7126(3) 0.213(2) Uani 1 1 d DU
H26B H 0.7458 0.5726 0.6589 0.255 Uiso 1 1 calc R
H26A H 0.7829 0.6097 0.7432 0.255 Uiso 1 1 calc R
C27 C 0.8489(4) 0.4876(4) 0.7125(4) 0.245(3) Uani 1 1 d DU
H27A H 0.8808 0.4825 0.7649 0.367 Uiso 1 1 calc R
H27C H 0.9088 0.5107 0.6769 0.367 Uiso 1 1 calc R
H27B H 0.8214 0.4231 0.6957 0.367 Uiso 1 1 calc R
N1 N 0.3868(2) 0.74688(13) 0.85775(13) 0.0800(7) Uani 1 1 d .
N2 N 0.1097(2) 0.61602(16) 0.86647(14) 0.0860(8) Uani 1 1 d .
N3 N 0.50056(17) 0.50778(13) 0.82460(10) 0.0521(5) Uani 1 1 d .
O1 O 0.67366(17) 0.44797(15) 0.95170(14) 0.1068(8) Uani 1 1 d .
O2 O 0.76164(17) 0.58945(18) 0.98989(13) 0.1087(8) Uani 1 1 d .
O3 O 0.61893(16) 0.64447(12) 0.81664(10) 0.0816(6) Uani 1 1 d .
O4 O 0.6561(2) 0.50659(14) 0.74572(12) 0.1151(8) Uani 1 1 d .

loop_
_atom_site_aniso_label
_atom_site_aniso_U_11
_atom_site_aniso_U_22
_atom_site_aniso_U_33
_atom_site_aniso_U_23
_atom_site_aniso_U_13
_atom_site_aniso_U_12
Br1 0.1070(2) 0.1159(2) 0.1371(2) 0.04708(18) 0.0443(2) -0.0187(2)
C1 0.0475(12) 0.0486(10) 0.0485(12) -0.0027(9) -0.0016(11) 0.0026(11)
C2 0.0550(14) 0.0561(12) 0.0590(13) 0.0128(11) -0.0001(12) 0.0054(12)
C3 0.0597(15) 0.0836(16) 0.0592(13) 0.0050(12) 0.0032(13) -0.0033(14)
C4 0.0572(15) 0.1104(18) 0.0503(13) 0.0063(13) 0.0060(13) 0.0085(17)
C5 0.0704(15) 0.0790(14) 0.0558(13) -0.0140(13) 0.0061(12) 0.0231(14)
C6 0.0664(15) 0.0575(13) 0.0529(12) 0.0026(11) 0.0023(12) 0.0078(13)
C7 0.0633(14) 0.0574(12) 0.0678(14) -0.0022(11) 0.0009(12) -0.0157(12)
C8 0.111(2) 0.135(2) 0.0746(17) -0.0054(15) -0.0198(18) -0.0608(19)
C9 0.119(2) 0.146(2) 0.105(2) 0.007(2) -0.024(2) -0.071(2)
C10 0.080(2) 0.157(3) 0.145(3) -0.024(2) -0.004(2) -0.056(2)
C11 0.141(2) 0.257(3) 0.144(3) -0.054(3) 0.056(2) -0.129(2)
C12 0.136(2) 0.204(3) 0.113(2) -0.030(2) 0.028(2) -0.117(2)
C13 0.0433(12) 0.0471(11) 0.0509(12) 0.0012(9) 0.0000(11) -0.0012(11)
C14 0.0507(14) 0.0689(13) 0.0530(13) 0.0037(11) 0.0003(12) -0.0058(12)
C15 0.0776(17) 0.0768(16) 0.0888(18) -0.0154(14) -0.0010(16) -0.0097(16)
C16 0.0496(15) 0.1028(19) 0.0794(17) -0.0127(15) -0.0131(14) 0.0062(15)
C17 0.0423(17) 0.267(5) 0.198(4) -0.024(4) -0.001(3) 0.025(3)
C18 0.0423(11) 0.0354(9) 0.0515(12) -0.0026(9) 0.0030(10) -0.0013(10)
C19 0.0545(13) 0.0588(12) 0.0519(12) -0.0004(11) 0.0049(12) 0.0008(11)
C20 0.0501(13) 0.0469(10) 0.0469(11) 0.0008(10) -0.0008(11) 0.0031(10)
C21 0.0520(13) 0.0632(13) 0.0576(13) -0.0092(12) -0.0067(12) 0.0005(12)
C22 0.0513(13) 0.0524(11) 0.0551(13) -0.0083(10) -0.0023(12) -0.0008(11)
C23 0.0732(17) 0.0398(10) 0.0929(17) -0.0158(12) 0.0059(14) -0.0018(13)
C24 0.0683(16) 0.0488(12) 0.0806(15) -0.0050(12) 0.0168(14) 0.0035(12)
C25 0.0585(15) 0.0617(13) 0.0785(15) -0.0053(12) 0.0186(13) 0.0047(13)
C26 0.121(2) 0.128(3) 0.389(6) 0.008(4) 0.170(3) -0.003(3)
C27 0.122(4) 0.204(5) 0.409(8) 0.034(6) 0.082(5) -0.001(4)
N1 0.1055(17) 0.0504(10) 0.0842(12) 0.0010(10) 0.0061(16) 0.0016(12)
N2 0.0686(14) 0.0916(14) 0.0979(15) -0.0111(12) -0.0129(14) 0.0210(12)
N3 0.0487(10) 0.0508(9) 0.0567(10) -0.0079(8) 0.0073(10) -0.0046(9)
O1 0.0653(12) 0.1047(13) 0.1503(18) -0.0303(13) -0.0211(13) 0.0293(12)
O2 0.0443(10) 0.1510(18) 0.1308(17) -0.0149(14) -0.0021(12) -0.0196(12)
O3 0.0801(11) 0.0673(9) 0.0974(11) -0.0098(9) 0.0212(10) -0.0241(10)
O4 0.1087(15) 0.0958(12) 0.1409(15) -0.0233(12) 0.0756(13) -0.0119(12)

loop_
_atom_type_symbol
_atom_type_description
_atom_type_scat_dispersion_real
_atom_type_scat_dispersion_imag
_atom_type_scat_source
C C 0.0033 0.0016 'International Tables Vol C Tables 4.2.6.8 and 6.1.1.4'
H H 0.0000 0.0000 'International Tables Vol C Tables 4.2.6.8 and 6.1.1.4'
N N 0.0061 0.0033 'International Tables Vol C Tables 4.2.6.8 and 6.1.1.4'
O O 0.0106 0.0060 'International Tables Vol C Tables 4.2.6.8 and 6.1.1.4'
Br Br -0.2901 2.4595 'International Tables Vol C Tables 4.2.6.8 and 6.1.1.4'

loop_
_geom_angle_atom_site_label_1
_geom_angle_atom_site_label_2
_geom_angle_atom_site_label_3
_geom_angle
C2 C1 C6 116.6(2)
C2 C1 C13 119.78(18)
C6 C1 C13 123.53(18)
C1 C2 C3 121.7(2)
C4 C3 C2 121.1(2)
C4 C3 Br1 118.85(19)
C2 C3 Br1 120.01(18)
C3 C4 C5 118.9(2)
C6 C5 C4 120.2(2)
C5 C6 C1 121.5(2)
C8 C7 C12 120.0
C8 C7 C22 118.74(12)
C12 C7 C22 121.25(12)
C7 C8 C9 120.0
C10 C9 C8 120.0
C9 C10 C11 120.0
C12 C11 C10 120.0
C11 C12 C7 120.0
C1 C13 C14 115.20(17)
C1 C13 C18 111.92(17)
C14 C13 C18 114.53(17)
C15 C14 C16 118.8(2)
C15 C14 C13 125.5(2)
C16 C14 C13 115.65(19)
O1 C16 O2 123.2(3)
O1 C16 C14 124.4(2)
O2 C16 C14 112.4(2)
N3 C18 C19 111.26(16)
N3 C18 C20 107.07(16)
C19 C18 C20 109.12(17)
N3 C18 C13 110.82(16)
C19 C18 C13 109.67(16)
C20 C18 C13 108.81(16)
N1 C19 C18 172.3(2)
C22 C20 C21 120.0(2)
C22 C20 C18 121.16(19)
C21 C20 C18 118.86(17)
N2 C21 C20 179.5(3)
C20 C22 C23 117.5(2)
C20 C22 C7 122.8(2)
C23 C22 C7 119.78(18)
C24 C23 C22 120.5(2)
C23 C24 N3 121.1(2)
O3 C25 O4 125.2(2)
O3 C25 N3 124.4(2)
O4 C25 N3 110.2(2)
C27 C26 O4 111.3(4)
C25 N3 C24 120.4(2)
C25 N3 C18 121.26(17)
C24 N3 C18 117.42(18)
C16 O2 C17 116.0(3)
C25 O4 C26 117.2(2)

loop_
_geom_bond_atom_site_label_1
_geom_bond_atom_site_label_2
_geom_bond_distance
Br1 C3 1.875(3)
C1 C2 1.371(3)
C1 C6 1.418(3)
C1 C13 1.506(3)
C2 C3 1.381(3)
C3 C4 1.370(4)
C4 C5 1.380(4)
C5 C6 1.372(3)
C7 C8 1.3900
C7 C12 1.3900
C7 C22 1.473(3)
C8 C9 1.3900
C9 C10 1.3900
C10 C11 1.3900
C11 C12 1.3900
C13 C14 1.518(3)
C13 C18 1.585(3)
C14 C15 1.315(3)
C14 C16 1.478(4)
C16 O1 1.197(3)
C16 O2 1.341(3)
C17 O2 1.424(4)
C18 N3 1.478(3)
C18 C19 1.484(3)
C18 C20 1.525(3)
C19 N1 1.136(3)
C20 C22 1.351(3)
C20 C21 1.427(3)
C21 N2 1.139(3)
C22 C23 1.436(3)
C23 C24 1.339(4)
C24 N3 1.394(3)
C25 O3 1.191(3)
C25 O4 1.328(3)
C25 N3 1.375(3)
C26 C27 1.307(5)
C26 O4 1.451(4)
